data_4504741
loop_
_publ_author_name
'Custelcean, Radu'
'Moyer, Bruce A.'
'Bryantsev, Vyacheslav S.'
'Hay, Benjamin P.'

_publ_section_title
;
 Anion Coordination in Metal&#x2212;Organic Frameworks Functionalized with
 Urea Hydrogen-Bonding Groups
;
_journal_issue 2
_journal_name_full 'Crystal Growth &amp; Design'
_journal_page_first 555
_journal_paper_doi 10.1021/cg0505057
_journal_volume 6
_journal_year 2006
_chemical_formula_sum 'C22 H20 Cu N10 O8'
_chemical_formula_weight 616.02
_chemical_name_common 3
_chemical_name_systematic
; 
 ? 
;
_space_group_IT_number 14
_symmetry_cell_setting monoclinic
_symmetry_space_group_name_Hall '-P 2ybc'
_symmetry_space_group_name_H-M 'P 1 21/c 1'
_atom_sites_solution_hydrogens geom
_atom_sites_solution_primary direct
_atom_sites_solution_secondary difmap
_audit_creation_method SHELXL-97
_cell_angle_alpha 90.00
_cell_angle_beta 92.445(3)
_cell_angle_gamma 90.00
_cell_formula_units_Z 4
_cell_length_a 6.7220(9)
_cell_length_b 26.649(4)
_cell_length_c 17.515(2)
_cell_measurement_temperature 173(2)
_cell_volume 3134.7(7)
_computing_structure_refinement 'SHELXL-97 (Sheldrick, 1997)'
_computing_structure_solution 'SHELXS-97 (Sheldrick, 1990)'
_diffrn_ambient_temperature 173(2)
_diffrn_measured_fraction_theta_full 0.997
_diffrn_measured_fraction_theta_max 0.997
_diffrn_radiation_monochromator graphite
_diffrn_radiation_source 'fine-focus sealed tube'
_diffrn_radiation_type MoK\a
_diffrn_radiation_wavelength 0.71073
_diffrn_reflns_av_R_equivalents 0.0802
_diffrn_reflns_av_sigmaI/netI 0.1142
_diffrn_reflns_limit_h_max 8
_diffrn_reflns_limit_h_min -7
_diffrn_reflns_limit_k_max 34
_diffrn_reflns_limit_k_min -35
_diffrn_reflns_limit_l_max 23
_diffrn_reflns_limit_l_min -23
_diffrn_reflns_number 24467
_diffrn_reflns_theta_full 28.29
_diffrn_reflns_theta_max 28.29
_diffrn_reflns_theta_min 1.92
_exptl_absorpt_coefficient_mu 0.753
_exptl_absorpt_correction_T_max 0.9851
_exptl_absorpt_correction_T_min 0.8701
_exptl_absorpt_correction_type empirical
_exptl_crystal_density_diffrn 1.305
_exptl_crystal_density_method 'not measured'
_exptl_crystal_F_000 1260
_exptl_crystal_size_max 0.19
_exptl_crystal_size_mid 0.06
_exptl_crystal_size_min 0.02
_refine_diff_density_max 1.041
_refine_diff_density_min -0.612
_refine_diff_density_rms 0.102
_refine_ls_extinction_method none
_refine_ls_goodness_of_fit_ref 1.024
_refine_ls_hydrogen_treatment calc
_refine_ls_matrix_type full
_refine_ls_number_parameters 370
_refine_ls_number_reflns 7748
_refine_ls_number_restraints 0
_refine_ls_restrained_S_all 1.024
_refine_ls_R_factor_all 0.1144
_refine_ls_R_factor_gt 0.0679
_refine_ls_shift/su_max 0.001
_refine_ls_shift/su_mean 0.000
_refine_ls_structure_factor_coef Fsqd
_refine_ls_weighting_details 'calc w=1/[\s^2^(Fo^2^)+(0.0858P)^2^+0.0000P] where P=(Fo^2^+2Fc^2^)/3'
_refine_ls_weighting_scheme calc
_refine_ls_wR_factor_gt 0.1625
_refine_ls_wR_factor_ref 0.1748
_reflns_number_gt 4669
_reflns_number_total 7748
_reflns_threshold_expression >2sigma(I)
_cod_data_source_file cg0505057si20050928_052814.cif
_cod_data_source_block c:\frames\072\work\072sq
_cod_original_sg_symbol_H-M P21/c
_cod_database_code 4504741

loop_
_symmetry_equiv_pos_as_xyz
'x, y, z'
'-x, y+1/2, -z+1/2'
'-x, -y, -z'
'x, -y-1/2, z-1/2'

loop_
_atom_site_label
_atom_site_type_symbol
_atom_site_fract_x
_atom_site_fract_y
_atom_site_fract_z
_atom_site_U_iso_or_equiv
_atom_site_adp_type
_atom_site_occupancy
_atom_site_symmetry_multiplicity
_atom_site_calc_flag
_atom_site_refinement_flags
Cu1 Cu 0.60822(7) 0.823774(17) 0.02279(3) 0.01849(15) Uani 1 1 d .
N7 N 0.9827(5) 0.67811(13) -0.1323(2) 0.0336(9) Uani 1 1 d .
H7N H 1.0035 0.6456 -0.1362 0.040 Uiso 1 1 calc R
N5 N 0.6371(5) 0.75321(12) -0.01884(18) 0.0215(7) Uani 1 1 d .
N9 N 1.1017(5) 0.80193(13) 0.04059(18) 0.0220(7) Uani 1 1 d .
N2 N 1.3885(5) 1.14658(12) 0.08447(18) 0.0212(7) Uani 1 1 d .
N6 N 1.5754(4) 0.70144(12) -0.36872(18) 0.0206(7) Uani 1 1 d .
N1 N 0.5782(4) 0.89509(12) 0.06286(16) 0.0184(7) Uani 1 1 d .
O2 O 1.1187(4) 0.75419(10) -0.16150(16) 0.0286(7) Uani 1 1 d .
O4 O 1.2467(4) 0.81567(11) 0.00314(15) 0.0264(6) Uani 1 1 d .
O3 O 0.9576(4) 0.83174(10) 0.04666(17) 0.0305(7) Uani 1 1 d .
N8 N 1.2290(5) 0.68171(13) -0.21606(18) 0.0257(8) Uani 1 1 d .
H8N H 1.2056 0.6494 -0.2210 0.031 Uiso 1 1 calc R
O5 O 1.1010(4) 0.76012(11) 0.07151(18) 0.0361(7) Uani 1 1 d .
C22 C 1.4255(5) 0.68419(14) -0.3271(2) 0.0205(8) Uani 1 1 d .
H22 H 1.3435 0.6581 -0.3478 0.025 Uiso 1 1 calc R
C10 C 1.2428(6) 1.08939(15) 0.1721(2) 0.0226(8) Uani 1 1 d .
C18 C 1.6950(6) 0.73749(15) -0.3387(2) 0.0237(9) Uani 1 1 d .
H18 H 1.8004 0.7501 -0.3676 0.028 Uiso 1 1 calc R
C16 C 0.7943(6) 0.74121(15) -0.0616(2) 0.0225(8) Uani 1 1 d .
H16 H 0.8873 0.7666 -0.0734 0.027 Uiso 1 1 calc R
C4 C 0.7139(6) 0.96729(15) 0.1264(2) 0.0218(8) Uani 1 1 d .
N4 N 1.1018(5) 1.05277(12) 0.19061(18) 0.0255(8) Uani 1 1 d .
H4N H 1.1117 1.0400 0.2369 0.031 Uiso 1 1 calc R
C11 C 1.2383(6) 1.11573(14) 0.1028(2) 0.0213(8) Uani 1 1 d .
H11 H 1.1272 1.1118 0.0680 0.026 Uiso 1 1 calc R
C5 C 0.7268(6) 0.91833(14) 0.1025(2) 0.0198(8) Uani 1 1 d .
H5 H 0.8456 0.9002 0.1146 0.024 Uiso 1 1 calc R
C20 C 1.5118(6) 0.73924(16) -0.2242(2) 0.0295(10) Uani 1 1 d .
H20 H 1.4911 0.7520 -0.1746 0.035 Uiso 1 1 calc R
C1 C 0.4087(6) 0.92046(15) 0.0461(2) 0.0231(9) Uani 1 1 d .
H1 H 0.3037 0.9044 0.0175 0.028 Uiso 1 1 calc R
N3 N 0.8757(5) 0.99027(12) 0.16748(19) 0.0254(8) Uani 1 1 d .
H3N H 0.9282 0.9757 0.2087 0.030 Uiso 1 1 calc R
C3 C 0.5370(6) 0.99330(16) 0.1100(2) 0.0289(10) Uani 1 1 d .
H3 H 0.5219 1.0270 0.1263 0.035 Uiso 1 1 calc R
C17 C 1.1105(6) 0.70895(16) -0.1697(2) 0.0261(9) Uani 1 1 d .
C7 C 1.5416(6) 1.15331(16) 0.1345(2) 0.0255(9) Uani 1 1 d .
H7 H 1.6480 1.1746 0.1211 0.031 Uiso 1 1 calc R
C21 C 1.3865(6) 0.70258(15) -0.2565(2) 0.0224(9) Uani 1 1 d .
C9 C 1.4004(6) 1.09841(16) 0.2243(2) 0.0277(9) Uani 1 1 d .
H9 H 1.4036 1.0824 0.2729 0.033 Uiso 1 1 calc R
C8 C 1.5502(6) 1.13010(17) 0.2060(2) 0.0282(9) Uani 1 1 d .
H8 H 1.6586 1.1363 0.2413 0.034 Uiso 1 1 calc R
C12 C 0.5063(6) 0.71740(16) -0.0031(2) 0.0309(10) Uani 1 1 d .
H12 H 0.3963 0.7259 0.0267 0.037 Uiso 1 1 calc R
C2 C 0.3846(6) 0.96922(15) 0.0697(2) 0.0277(9) Uani 1 1 d .
H2 H 0.2629 0.9863 0.0583 0.033 Uiso 1 1 calc R
C15 C 0.8227(6) 0.69291(16) -0.0886(2) 0.0277(9) Uani 1 1 d .
C19 C 1.6671(6) 0.75648(17) -0.2664(3) 0.0328(10) Uani 1 1 d .
H19 H 1.7549 0.7814 -0.2457 0.039 Uiso 1 1 calc R
C14 C 0.6836(7) 0.65614(18) -0.0711(3) 0.0418(12) Uani 1 1 d .
H14 H 0.6990 0.6227 -0.0888 0.050 Uiso 1 1 calc R
C13 C 0.5240(7) 0.66869(17) -0.0281(3) 0.0434(13) Uani 1 1 d .
H13 H 0.4278 0.6442 -0.0160 0.052 Uiso 1 1 calc R
O8 O 0.8115(7) 1.00775(14) -0.3252(2) 0.0622(11) Uani 1 1 d .
O6 O 0.8928(6) 1.07614(13) -0.2650(2) 0.0605(11) Uani 1 1 d .
N10 N 0.8465(7) 1.05359(17) -0.3260(2) 0.0516(12) Uani 1 1 d .
O7 O 0.8428(9) 1.07691(16) -0.3870(2) 0.0916(17) Uani 1 1 d .
O1 O 0.8895(4) 1.05700(12) 0.08579(18) 0.0390(8) Uani 1 1 d .
C6 C 0.9513(6) 1.03538(14) 0.1432(2) 0.0224(8) Uani 1 1 d .

loop_
_atom_site_aniso_label
_atom_site_aniso_U_11
_atom_site_aniso_U_22
_atom_site_aniso_U_33
_atom_site_aniso_U_23
_atom_site_aniso_U_13
_atom_site_aniso_U_12
Cu1 0.0176(2) 0.0161(2) 0.0224(2) -0.00092(19) 0.00815(17) -0.0002(2)
N7 0.034(2) 0.0205(19) 0.048(2) -0.0059(16) 0.0266(17) -0.0019(16)
N5 0.0165(16) 0.0205(18) 0.0282(17) -0.0050(14) 0.0079(13) 0.0001(13)
N9 0.0117(16) 0.0244(19) 0.0300(18) -0.0044(14) 0.0016(14) -0.0008(14)
N2 0.0184(17) 0.0187(18) 0.0273(17) -0.0052(14) 0.0097(14) 0.0013(13)
N6 0.0136(16) 0.0208(18) 0.0278(17) 0.0000(14) 0.0042(13) 0.0006(13)
N1 0.0180(17) 0.0186(17) 0.0190(15) 0.0046(13) 0.0054(13) -0.0005(13)
O2 0.0264(16) 0.0207(16) 0.0397(16) -0.0085(13) 0.0136(13) -0.0016(12)
O4 0.0158(14) 0.0323(17) 0.0321(15) -0.0022(12) 0.0117(12) -0.0040(12)
O3 0.0189(15) 0.0259(17) 0.0472(18) -0.0043(13) 0.0069(13) 0.0043(12)
N8 0.0265(19) 0.0225(19) 0.0292(17) -0.0074(14) 0.0150(14) -0.0018(15)
O5 0.0275(17) 0.0276(18) 0.055(2) 0.0083(15) 0.0167(14) 0.0049(13)
C22 0.0159(19) 0.018(2) 0.028(2) -0.0008(16) 0.0034(15) -0.0010(15)
C10 0.021(2) 0.020(2) 0.027(2) -0.0047(16) 0.0048(16) 0.0005(16)
C18 0.016(2) 0.029(2) 0.027(2) -0.0067(17) 0.0072(16) -0.0048(17)
C16 0.018(2) 0.025(2) 0.025(2) -0.0021(16) 0.0074(16) -0.0038(16)
C4 0.021(2) 0.021(2) 0.024(2) 0.0015(16) 0.0083(16) -0.0048(16)
N4 0.0314(19) 0.0223(19) 0.0228(17) 0.0035(14) 0.0009(14) -0.0079(15)
C11 0.020(2) 0.017(2) 0.028(2) -0.0021(16) 0.0026(16) 0.0011(16)
C5 0.020(2) 0.019(2) 0.0212(19) 0.0000(15) 0.0070(15) -0.0031(16)
C20 0.024(2) 0.035(3) 0.031(2) -0.0113(19) 0.0113(17) -0.0036(19)
C1 0.016(2) 0.024(2) 0.029(2) 0.0020(17) 0.0018(16) -0.0039(16)
N3 0.0260(19) 0.0214(19) 0.0287(18) 0.0020(14) 0.0011(14) -0.0014(14)
C3 0.027(2) 0.019(2) 0.041(2) -0.0047(18) 0.0057(19) 0.0021(17)
C17 0.019(2) 0.028(2) 0.032(2) -0.0087(18) 0.0082(17) -0.0035(17)
C7 0.023(2) 0.026(2) 0.028(2) -0.0074(17) 0.0091(17) -0.0064(17)
C21 0.016(2) 0.025(2) 0.027(2) -0.0034(17) 0.0092(16) 0.0017(16)
C9 0.033(2) 0.023(2) 0.026(2) 0.0032(17) -0.0066(18) -0.0042(18)
C8 0.025(2) 0.035(3) 0.024(2) -0.0069(18) 0.0012(17) -0.0049(19)
C12 0.025(2) 0.026(2) 0.043(2) -0.0060(19) 0.0206(19) -0.0054(18)
C2 0.016(2) 0.022(2) 0.046(2) 0.0029(19) 0.0095(18) 0.0034(17)
C15 0.024(2) 0.026(2) 0.034(2) -0.0067(18) 0.0162(18) -0.0003(17)
C19 0.026(2) 0.031(3) 0.041(3) -0.014(2) 0.0031(19) -0.0106(19)
C14 0.043(3) 0.020(2) 0.065(3) -0.016(2) 0.027(2) -0.008(2)
C13 0.036(3) 0.025(3) 0.072(3) -0.017(2) 0.032(2) -0.014(2)
O8 0.103(3) 0.034(2) 0.049(2) 0.0101(17) -0.004(2) -0.014(2)
O6 0.095(3) 0.033(2) 0.051(2) -0.0005(17) -0.029(2) 0.014(2)
N10 0.075(3) 0.039(3) 0.040(3) 0.006(2) -0.001(2) 0.001(2)
O7 0.182(5) 0.048(3) 0.044(2) 0.018(2) -0.006(3) -0.025(3)
O1 0.0324(18) 0.0374(19) 0.0464(19) 0.0177(15) -0.0086(14) -0.0147(14)
C6 0.025(2) 0.018(2) 0.025(2) 0.0014(16) 0.0058(17) -0.0014(16)

loop_
_atom_type_symbol
_atom_type_description
_atom_type_scat_dispersion_real
_atom_type_scat_dispersion_imag
_atom_type_scat_source
C C 0.0033 0.0016 'International Tables Vol C Tables 4.2.6.8 and 6.1.1.4'
H H 0.0000 0.0000 'International Tables Vol C Tables 4.2.6.8 and 6.1.1.4'
N N 0.0061 0.0033 'International Tables Vol C Tables 4.2.6.8 and 6.1.1.4'
O O 0.0106 0.0060 'International Tables Vol C Tables 4.2.6.8 and 6.1.1.4'
Cu Cu 0.3201 1.2651 'International Tables Vol C Tables 4.2.6.8 and 6.1.1.4'

loop_
_geom_angle_atom_site_label_1
_geom_angle_atom_site_label_2
_geom_angle_atom_site_label_3
_geom_angle
_geom_angle_site_symmetry_1
_geom_angle_site_symmetry_3
N5 Cu1 N6 92.60(13) . 4_476
N5 Cu1 N2 91.32(13) . 3_775
N6 Cu1 N2 173.44(12) 4_476 3_775
N5 Cu1 N1 179.07(12) . .
N6 Cu1 N1 88.29(12) 4_476 .
N2 Cu1 N1 87.77(12) 3_775 .
N5 Cu1 O3 92.11(11) . .
N6 Cu1 O3 90.64(11) 4_476 .
N2 Cu1 O3 94.47(12) 3_775 .
N1 Cu1 O3 88.16(11) . .
C17 N7 C15 126.9(4) . .
C12 N5 C16 118.7(3) . .
C12 N5 Cu1 121.0(3) . .
C16 N5 Cu1 120.3(3) . .
O5 N9 O4 120.6(3) . .
O5 N9 O3 120.8(3) . .
O4 N9 O3 118.5(3) . .
C7 N2 C11 119.2(3) . .
C7 N2 Cu1 121.0(3) . 3_775
C11 N2 Cu1 119.5(3) . 3_775
C18 N6 C22 118.7(3) . .
C18 N6 Cu1 120.9(2) . 4_675
C22 N6 Cu1 120.3(3) . 4_675
C5 N1 C1 119.0(3) . .
C5 N1 Cu1 121.7(3) . .
C1 N1 Cu1 119.2(3) . .
N9 O3 Cu1 133.3(2) . .
C17 N8 C21 123.8(3) . .
N6 C22 C21 122.9(4) . .
C9 C10 C11 118.1(4) . .
C9 C10 N4 118.0(4) . .
C11 C10 N4 123.8(4) . .
N6 C18 C19 121.1(4) . .
N5 C16 C15 121.8(4) . .
C5 C4 C3 118.3(4) . .
C5 C4 N3 120.5(4) . .
C3 C4 N3 121.2(4) . .
C6 N4 C10 125.8(3) . .
N2 C11 C10 121.5(4) . .
N1 C5 C4 122.7(4) . .
C19 C20 C21 118.2(4) . .
N1 C1 C2 121.2(4) . .
C6 N3 C4 120.3(3) . .
C2 C3 C4 118.9(4) . .
O2 C17 N8 124.8(4) . .
O2 C17 N7 124.3(4) . .
N8 C17 N7 110.9(4) . .
N2 C7 C8 122.1(4) . .
C22 C21 C20 118.9(4) . .
C22 C21 N8 119.3(4) . .
C20 C21 N8 121.7(3) . .
C8 C9 C10 120.1(4) . .
C9 C8 C7 118.9(4) . .
N5 C12 C13 122.8(4) . .
C1 C2 C3 120.0(4) . .
C16 C15 C14 118.2(4) . .
C16 C15 N7 124.5(4) . .
C14 C15 N7 117.3(4) . .
C18 C19 C20 120.2(4) . .
C13 C14 C15 119.6(4) . .
C12 C13 C14 118.9(4) . .
O7 N10 O8 120.4(5) . .
O7 N10 O6 119.4(5) . .
O8 N10 O6 120.2(4) . .
O1 C6 N4 124.1(4) . .
O1 C6 N3 123.4(4) . .
N4 C6 N3 112.5(3) . .

loop_
_geom_bond_atom_site_label_1
_geom_bond_atom_site_label_2
_geom_bond_distance
_geom_bond_site_symmetry_2
Cu1 N5 2.029(3) .
Cu1 N6 2.036(3) 4_476
Cu1 N2 2.039(3) 3_775
Cu1 N1 2.039(3) .
Cu1 O3 2.378(3) .
N7 C17 1.375(5) .
N7 C15 1.403(5) .
N5 C12 1.334(5) .
N5 C16 1.360(5) .
N9 O5 1.239(4) .
N9 O4 1.252(4) .
N9 O3 1.261(4) .
N2 C7 1.335(5) .
N2 C11 1.352(5) .
N2 Cu1 2.039(3) 3_775
N6 C18 1.346(5) .
N6 C22 1.349(5) .
N6 Cu1 2.036(3) 4_675
N1 C5 1.343(5) .
N1 C1 1.346(5) .
O2 C17 1.215(5) .
N8 C17 1.370(5) .
N8 C21 1.413(5) .
C22 C21 1.366(5) .
C10 C9 1.391(6) .
C10 C11 1.401(5) .
C10 N4 1.408(5) .
C18 C19 1.383(6) .
C16 C15 1.387(6) .
C4 C5 1.374(5) .
C4 C3 1.396(6) .
C4 N3 1.418(5) .
N4 C6 1.362(5) .
C20 C19 1.383(6) .
C20 C21 1.394(6) .
C1 C2 1.375(6) .
N3 C6 1.379(5) .
C3 C2 1.377(6) .
C7 C8 1.395(6) .
C9 C8 1.363(6) .
C12 C13 1.377(6) .
C15 C14 1.397(6) .
C14 C13 1.378(6) .
O8 N10 1.244(5) .
O6 N10 1.253(5) .
N10 O7 1.235(5) .
O1 C6 1.216(5) .
